data_8103239
loop_
_publ_author_name
'Shi-Hui Li'
'Yong Li'
'Pu-Zhou Hu'

_publ_section_title
;
 Crystal structure of
 catena-bis[2,2'-(methylenedithio)-bis(1,3,4-thiadiazole)]bis(2,4,6-trinitrophenolate)copper(II)
 --- methanol (1:1), Cu(C5H4S4N4)2(C6H2N3O7)2 &#x2022; CH3OH
;
_journal_issue 4
_journal_name_full 'Zeitschrift f\"ur Kristallographie - New Crystal Structures'
_journal_page_first 467
_journal_volume 226
_journal_year 2011
_chemical_formula_sum 'C46 H32 Cu2 N28 O30 S16'
_chemical_formula_weight 2097.04
_space_group_IT_number 15
_symmetry_cell_setting monoclinic
_symmetry_space_group_name_Hall '-C 2yc'
_symmetry_space_group_name_H-M 'C 1 2/c 1'
_atom_sites_solution_hydrogens geom
_atom_sites_solution_primary direct
_atom_sites_solution_secondary difmap
_audit_creation_method SHELXL-97
_cell_angle_alpha 90.00
_cell_angle_beta 113.365(2)
_cell_angle_gamma 90.00
_cell_formula_units_Z 2
_cell_length_a 23.767(3)
_cell_length_b 9.1021(12)
_cell_length_c 19.558(3)
_cell_measurement_reflns_used 2790
_cell_measurement_temperature 296(2)
_cell_measurement_theta_max 23.20
_cell_measurement_theta_min 2.27
_cell_volume 3884.0(9)
_computing_cell_refinement 'Bruker SMART'
_computing_data_collection 'Bruker SMART'
_computing_data_reduction 'Bruker SAINT'
_computing_molecular_graphics 'Bruker SHELXTL'
_computing_publication_material 'Bruker SHELXTL'
_computing_structure_refinement 'SHELXL-97 (Sheldrick, 1997)'
_computing_structure_solution 'SHELXS-97 (Sheldrick, 1990)'
_diffrn_ambient_temperature 296(2)
_diffrn_measured_fraction_theta_full 0.999
_diffrn_measured_fraction_theta_max 0.999
_diffrn_measurement_device_type 'CCD area detector'
_diffrn_measurement_method 'phi and omega scans'
_diffrn_radiation_monochromator graphite
_diffrn_radiation_source 'fine-focus sealed tube'
_diffrn_radiation_type MoK\a
_diffrn_radiation_wavelength 0.71073
_diffrn_reflns_av_R_equivalents 0.0469
_diffrn_reflns_av_sigmaI/netI 0.0445
_diffrn_reflns_limit_h_max 28
_diffrn_reflns_limit_h_min -28
_diffrn_reflns_limit_k_max 11
_diffrn_reflns_limit_k_min -11
_diffrn_reflns_limit_l_max 23
_diffrn_reflns_limit_l_min -23
_diffrn_reflns_number 13998
_diffrn_reflns_theta_full 25.50
_diffrn_reflns_theta_max 25.50
_diffrn_reflns_theta_min 2.27
_exptl_absorpt_coefficient_mu 1.078
_exptl_absorpt_correction_T_max 0.9274
_exptl_absorpt_correction_T_min 0.7146
_exptl_absorpt_correction_type none
_exptl_crystal_density_diffrn 1.793
_exptl_crystal_density_meas 0
_exptl_crystal_density_method 'not measured'
_exptl_crystal_F_000 2116
_exptl_crystal_size_max 0.33
_exptl_crystal_size_mid 0.21
_exptl_crystal_size_min 0.07
_refine_diff_density_max 0.794
_refine_diff_density_min -0.412
_refine_diff_density_rms 0.066
_refine_ls_extinction_method none
_refine_ls_goodness_of_fit_ref 1.023
_refine_ls_hydrogen_treatment mixed
_refine_ls_matrix_type full
_refine_ls_number_parameters 286
_refine_ls_number_reflns 3605
_refine_ls_number_restraints 20
_refine_ls_restrained_S_all 1.042
_refine_ls_R_factor_all 0.0697
_refine_ls_R_factor_gt 0.0429
_refine_ls_shift/su_max 0.000
_refine_ls_shift/su_mean 0.000
_refine_ls_structure_factor_coef Fsqd
_refine_ls_weighting_details 'calc w=1/[\s^2^(Fo^2^)+(0.0444P)^2^+8.1875P] where P=(Fo^2^+2Fc^2^)/3'
_refine_ls_weighting_scheme calc
_refine_ls_wR_factor_gt 0.0961
_refine_ls_wR_factor_ref 0.1097
_reflns_number_gt 2556
_reflns_number_total 3605
_reflns_threshold_expression >2sigma(I)
_cod_data_source_file 1267-3577.cff
_cod_data_source_block a
_cod_depositor_comments
;
The following automatic conversions were performed:

'_symmetry_cell_setting' value 'Monoclinic' changed to 'monoclinic'
according to /home/saulius/struct/CIF-dictionaries/cif_core.dic
dictionary named 'cif_core.dic' version 2.4.1 from 2010-06-29.

Automatic conversion script
Id: cif_fix_values 1715 2011-07-08 13:25:40Z adriana 
;
_cod_original_cell_volume 3884.1(9)
_cod_original_sg_symbol_H-M C2/c
_cod_database_code 8103239

loop_
_symmetry_equiv_pos_as_xyz
'x, y, z'
'-x, y, -z+1/2'
'x+1/2, y+1/2, z'
'-x+1/2, y+1/2, -z+1/2'
'-x, -y, -z'
'x, -y, z-1/2'
'-x+1/2, -y+1/2, -z'
'x+1/2, -y+1/2, z-1/2'

loop_
_atom_site_label
_atom_site_type_symbol
_atom_site_fract_x
_atom_site_fract_y
_atom_site_fract_z
_atom_site_U_iso_or_equiv
_atom_site_adp_type
_atom_site_occupancy
_atom_site_symmetry_multiplicity
_atom_site_calc_flag
_atom_site_refinement_flags
_atom_site_disorder_assembly
_atom_site_disorder_group
O8 O 0.0452(6) 0.8251(14) 0.2146(8) 0.178(5) Uani 0.50 1 d PDU A -1
H8 H 0.0774 0.7954 0.2468 0.268 Uiso 0.50 1 d PR A -1
C12 C 0.0169(8) 0.9237(16) 0.2462(12) 0.139(6) Uani 0.50 1 d PDU A -1
H12A H 0.0473 0.9650 0.2906 0.208 Uiso 0.50 1 d PR A -1
H12B H -0.0132 0.8726 0.2583 0.208 Uiso 0.50 1 d PR A -1
H12C H -0.0025 1.0010 0.2114 0.208 Uiso 0.50 1 d PR A -1
Cu1 Cu 0.2500 0.7500 0.5000 0.03320(19) Uani 1 2 d S . .
S1 S 0.16523(6) 1.18803(13) 0.40246(6) 0.0597(4) Uani 1 1 d . . .
S2 S 0.14995(6) 1.11673(12) 0.24582(6) 0.0525(3) Uani 1 1 d . . .
S3 S 0.25931(6) 0.93011(16) 0.25763(6) 0.0626(4) Uani 1 1 d . . .
S4 S 0.36095(5) 1.01637(14) 0.21291(6) 0.0522(3) Uani 1 1 d . . .
O1 O 0.3319(2) 1.1042(4) 0.4863(2) 0.1017(14) Uani 1 1 d . . .
O2 O 0.3403(2) 1.2007(5) 0.3922(3) 0.1073(15) Uani 1 1 d . . .
O3 O 0.5180(2) 1.0544(7) 0.3463(3) 0.136(2) Uani 1 1 d . . .
O4 O 0.5363(2) 0.8213(8) 0.3470(3) 0.170(3) Uani 1 1 d . . .
O5 O 0.4301(2) 0.4826(5) 0.4561(3) 0.1076(16) Uani 1 1 d . . .
O6 O 0.4287(2) 0.5865(5) 0.5549(3) 0.1086(16) Uani 1 1 d . . .
O7 O 0.34267(13) 0.8082(3) 0.48625(16) 0.0533(8) Uani 1 1 d . . .
N1 N 0.20978(14) 0.9337(3) 0.44201(16) 0.0351(7) Uani 1 1 d . . .
N2 N 0.19699(15) 0.9411(3) 0.36662(16) 0.0373(7) Uani 1 1 d . . .
N3 N 0.24898(15) 1.0800(3) 0.13227(16) 0.0386(8) Uani 1 1 d . . .
N4 N 0.28449(14) 1.1329(3) 0.09576(15) 0.0340(7) Uani 1 1 d . . .
N5 N 0.35284(19) 1.1049(4) 0.4386(2) 0.0604(10) Uani 1 1 d . . .
N6 N 0.5115(2) 0.9270(9) 0.3617(3) 0.101(2) Uani 1 1 d . . .
N7 N 0.42770(19) 0.5915(5) 0.4924(3) 0.0692(12) Uani 1 1 d . . .
C1 C 0.38268(18) 0.8411(5) 0.4630(2) 0.0407(9) Uani 1 1 d . . .
C2 C 0.42662(19) 0.7347(5) 0.4579(2) 0.0486(11) Uani 1 1 d . . .
C3 C 0.46612(19) 0.7605(6) 0.4243(2) 0.0602(13) Uani 1 1 d . . .
H3A H 0.4910 0.6855 0.4198 0.072 Uiso 1 1 calc R . .
C4 C 0.46878(19) 0.8986(7) 0.3971(2) 0.0601(14) Uani 1 1 d . . .
C5 C 0.4321(2) 1.0107(6) 0.4029(2) 0.0557(12) Uani 1 1 d . . .
H5A H 0.4352 1.1042 0.3857 0.067 Uiso 1 1 calc R . .
C6 C 0.39064(18) 0.9827(5) 0.4347(2) 0.0443(10) Uani 1 1 d . . .
C7 C 0.1954(2) 1.0533(5) 0.4671(2) 0.0487(11) Uani 1 1 d . . .
H7 H 0.2011 1.0647 0.5166 0.058 Uiso 1 1 calc R . .
C8 C 0.17294(18) 1.0669(4) 0.3389(2) 0.0385(9) Uani 1 1 d . . .
C9 C 0.17796(19) 0.9580(5) 0.2141(2) 0.0473(10) Uani 1 1 d . . .
H9A H 0.1578 0.8714 0.2226 0.057 Uiso 1 1 calc R . .
H9B H 0.1663 0.9667 0.1608 0.057 Uiso 1 1 calc R . .
C10 C 0.28345(18) 1.0166(4) 0.1944(2) 0.0407(9) Uani 1 1 d . . .
C11 C 0.34235(18) 1.1067(4) 0.1307(2) 0.0406(9) Uani 1 1 d . . .
H11 H 0.3714 1.1349 0.1125 0.049 Uiso 1 1 calc R . .

loop_
_atom_site_aniso_label
_atom_site_aniso_U_11
_atom_site_aniso_U_22
_atom_site_aniso_U_33
_atom_site_aniso_U_23
_atom_site_aniso_U_13
_atom_site_aniso_U_12
O8 0.169(8) 0.146(8) 0.189(8) 0.013(6) 0.039(6) -0.060(6)
C12 0.113(9) 0.172(9) 0.127(8) 0.040(7) 0.045(7) -0.053(7)
Cu1 0.0481(4) 0.0324(3) 0.0221(3) -0.0004(3) 0.0171(3) 0.0042(3)
S1 0.0900(9) 0.0466(7) 0.0429(6) 0.0048(5) 0.0269(6) 0.0283(6)
S2 0.0740(8) 0.0474(6) 0.0345(6) 0.0117(5) 0.0200(5) 0.0103(6)
S3 0.0636(8) 0.0895(10) 0.0444(6) 0.0327(6) 0.0318(6) 0.0186(7)
S4 0.0517(7) 0.0685(8) 0.0358(6) 0.0131(5) 0.0168(5) 0.0088(6)
O1 0.158(4) 0.081(3) 0.099(3) -0.011(2) 0.085(3) 0.018(3)
O2 0.132(4) 0.079(3) 0.129(4) 0.041(3) 0.071(3) 0.028(3)
O3 0.086(3) 0.214(6) 0.126(4) 0.067(4) 0.060(3) -0.022(4)
O4 0.109(4) 0.278(8) 0.179(6) 0.116(5) 0.118(4) 0.100(5)
O5 0.096(3) 0.068(3) 0.113(4) -0.004(3) -0.007(3) 0.010(2)
O6 0.123(4) 0.114(4) 0.097(3) 0.056(3) 0.052(3) 0.019(3)
O7 0.0560(19) 0.068(2) 0.0508(17) -0.0024(15) 0.0366(15) -0.0072(15)
N1 0.0457(19) 0.0375(18) 0.0264(16) 0.0005(14) 0.0189(14) 0.0057(15)
N2 0.051(2) 0.0336(18) 0.0299(17) 0.0050(14) 0.0191(15) 0.0030(15)
N3 0.0493(19) 0.0434(19) 0.0293(17) 0.0041(14) 0.0222(15) 0.0011(16)
N4 0.0446(19) 0.0339(17) 0.0268(16) -0.0012(13) 0.0178(15) -0.0019(14)
N5 0.077(3) 0.048(2) 0.060(3) -0.005(2) 0.030(2) -0.008(2)
N6 0.042(3) 0.196(7) 0.071(3) 0.057(4) 0.028(2) 0.022(4)
N7 0.055(3) 0.067(3) 0.074(3) 0.012(3) 0.013(2) 0.006(2)
C1 0.043(2) 0.054(3) 0.0284(19) -0.0057(18) 0.0168(17) -0.0056(19)
C2 0.043(2) 0.060(3) 0.041(2) 0.008(2) 0.0151(19) 0.004(2)
C3 0.040(2) 0.094(4) 0.045(3) 0.004(3) 0.015(2) 0.016(3)
C4 0.035(2) 0.108(4) 0.040(3) 0.021(3) 0.018(2) 0.001(3)
C5 0.044(3) 0.080(3) 0.037(2) 0.015(2) 0.010(2) -0.015(2)
C6 0.043(2) 0.050(3) 0.037(2) -0.0027(19) 0.0127(19) -0.004(2)
C7 0.068(3) 0.053(3) 0.033(2) 0.0035(19) 0.029(2) 0.018(2)
C8 0.046(2) 0.036(2) 0.034(2) 0.0035(17) 0.0166(18) 0.0031(18)
C9 0.058(3) 0.057(3) 0.031(2) -0.0004(19) 0.0219(19) -0.006(2)
C10 0.051(2) 0.047(2) 0.029(2) 0.0036(18) 0.0210(19) 0.0058(19)
C11 0.048(3) 0.047(2) 0.031(2) -0.0001(18) 0.0197(19) -0.0009(19)

loop_
_atom_type_symbol
_atom_type_description
_atom_type_scat_dispersion_real
_atom_type_scat_dispersion_imag
_atom_type_scat_source
C C 0.0033 0.0016 'International Tables Vol C Tables 4.2.6.8 and 6.1.1.4'
H H 0.0000 0.0000 'International Tables Vol C Tables 4.2.6.8 and 6.1.1.4'
N N 0.0061 0.0033 'International Tables Vol C Tables 4.2.6.8 and 6.1.1.4'
O O 0.0106 0.0060 'International Tables Vol C Tables 4.2.6.8 and 6.1.1.4'
S S 0.1246 0.1234 'International Tables Vol C Tables 4.2.6.8 and 6.1.1.4'
Cu Cu 0.3201 1.2651 'International Tables Vol C Tables 4.2.6.8 and 6.1.1.4'

loop_
_geom_angle_atom_site_label_1
_geom_angle_atom_site_label_2
_geom_angle_atom_site_label_3
_geom_angle
_geom_angle_site_symmetry_1
_geom_angle_site_symmetry_3
C12 O8 H8 109.8 . .
O8 C12 H12A 109.2 . .
O8 C12 H12B 109.5 . .
H12A C12 H12B 109.5 . .
O8 C12 H12C 109.7 . .
H12A C12 H12C 109.5 . .
H12B C12 H12C 109.5 . .
N4 Cu1 N4 180.0 6_576 4_545
N4 Cu1 N1 90.66(12) 6_576 .
N4 Cu1 N1 89.34(12) 4_545 .
N4 Cu1 N1 89.34(12) 6_576 7_566
N4 Cu1 N1 90.67(12) 4_545 7_566
N1 Cu1 N1 179.998(1) . 7_566
N4 Cu1 O7 93.78(11) 6_576 7_566
N4 Cu1 O7 86.22(11) 4_545 7_566
N1 Cu1 O7 89.69(11) . 7_566
N1 Cu1 O7 90.30(11) 7_566 7_566
N4 Cu1 O7 86.22(11) 6_576 .
N4 Cu1 O7 93.78(11) 4_545 .
N1 Cu1 O7 90.31(11) . .
N1 Cu1 O7 89.69(11) 7_566 .
O7 Cu1 O7 179.999(1) 7_566 .
C7 S1 C8 86.57(19) . .
C8 S2 C9 98.37(18) . .
C10 S3 C9 101.26(19) . .
C11 S4 C10 86.87(19) . .
C1 O7 Cu1 166.2(3) . .
C7 N1 N2 112.5(3) . .
C7 N1 Cu1 128.1(3) . .
N2 N1 Cu1 119.4(2) . .
C8 N2 N1 111.2(3) . .
C10 N3 N4 110.3(3) . .
C11 N4 N3 113.6(3) . .
C11 N4 Cu1 122.8(2) . 4
N3 N4 Cu1 123.5(2) . 4
O2 N5 O1 121.6(5) . .
O2 N5 C6 119.2(4) . .
O1 N5 C6 119.0(4) . .
O4 N6 O3 124.6(6) . .
O4 N6 C4 117.6(7) . .
O3 N6 C4 117.7(6) . .
O6 N7 O5 124.2(5) . .
O6 N7 C2 119.1(5) . .
O5 N7 C2 116.6(5) . .
O7 C1 C6 126.2(4) . .
O7 C1 C2 122.6(4) . .
C6 C1 C2 111.2(3) . .
C3 C2 C1 124.6(4) . .
C3 C2 N7 119.1(4) . .
C1 C2 N7 116.3(4) . .
C2 C3 C4 119.3(4) . .
C2 C3 H3A 120.3 . .
C4 C3 H3A 120.3 . .
C5 C4 C3 121.2(4) . .
C5 C4 N6 119.4(5) . .
C3 C4 N6 119.5(5) . .
C4 C5 C6 119.3(4) . .
C4 C5 H5A 120.4 . .
C6 C5 H5A 120.4 . .
C5 C6 C1 124.2(4) . .
C5 C6 N5 116.7(4) . .
C1 C6 N5 119.1(4) . .
N1 C7 S1 115.0(3) . .
N1 C7 H7 122.5 . .
S1 C7 H7 122.5 . .
N2 C8 S1 114.7(3) . .
N2 C8 S2 124.7(3) . .
S1 C8 S2 120.5(2) . .
S3 C9 S2 115.2(2) . .
S3 C9 H9A 108.5 . .
S2 C9 H9A 108.5 . .
S3 C9 H9B 108.5 . .
S2 C9 H9B 108.5 . .
H9A C9 H9B 107.5 . .
N3 C10 S4 114.9(3) . .
N3 C10 S3 126.9(3) . .
S4 C10 S3 118.2(2) . .
N4 C11 S4 114.4(3) . .
N4 C11 H11 122.8 . .
S4 C11 H11 122.8 . .

loop_
_geom_bond_atom_site_label_1
_geom_bond_atom_site_label_2
_geom_bond_distance
_geom_bond_site_symmetry_2
O8 C12 1.402(9) .
O8 H8 0.8200 .
C12 H12A 0.9600 .
C12 H12B 0.9600 .
C12 H12C 0.9600 .
Cu1 N4 2.024(3) 6_576
Cu1 N4 2.024(3) 4_545
Cu1 N1 2.034(3) .
Cu1 N1 2.034(3) 7_566
Cu1 O7 2.382(3) 7_566
Cu1 O7 2.382(3) .
S1 C7 1.702(4) .
S1 C8 1.725(4) .
S2 C8 1.741(4) .
S2 C9 1.801(4) .
S3 C10 1.744(4) .
S3 C9 1.795(4) .
S4 C11 1.701(4) .
S4 C10 1.730(4) .
O1 N5 1.219(5) .
O2 N5 1.207(5) .
O3 N6 1.224(7) .
O4 N6 1.222(8) .
O5 N7 1.232(6) .
O6 N7 1.215(6) .
O7 C1 1.243(4) .
N1 C7 1.294(5) .
N1 N2 1.384(4) .
N2 C8 1.298(5) .
N3 C10 1.300(5) .
N3 N4 1.390(4) .
N4 C11 1.292(5) .
N4 Cu1 2.024(3) 4
N5 C6 1.451(6) .
N6 C4 1.460(6) .
N7 C2 1.464(6) .
C1 C6 1.444(6) .
C1 C2 1.456(6) .
C2 C3 1.362(6) .
C3 C4 1.376(7) .
C3 H3A 0.9300 .
C4 C5 1.375(7) .
C5 C6 1.381(6) .
C5 H5A 0.9300 .
C7 H7 0.9300 .
C9 H9A 0.9700 .
C9 H9B 0.9700 .
C11 H11 0.9300 .

loop_
_geom_torsion_atom_site_label_1
_geom_torsion_atom_site_label_2
_geom_torsion_atom_site_label_3
_geom_torsion_atom_site_label_4
_geom_torsion
_geom_torsion_site_symmetry_1
_geom_torsion_site_symmetry_4
N4 Cu1 O7 C1 -142.1(12) 6_576 .
N4 Cu1 O7 C1 37.9(12) 4_545 .
N1 Cu1 O7 C1 -51.5(12) . .
N1 Cu1 O7 C1 128.5(12) 7_566 .
O7 Cu1 O7 C1 144(10) 7_566 .
N4 Cu1 N1 C7 -22.1(4) 6_576 .
N4 Cu1 N1 C7 157.9(4) 4_545 .
N1 Cu1 N1 C7 -13(8) 7_566 .
O7 Cu1 N1 C7 71.7(4) 7_566 .
O7 Cu1 N1 C7 -108.3(4) . .
N4 Cu1 N1 N2 155.3(3) 6_576 .
N4 Cu1 N1 N2 -24.7(3) 4_545 .
N1 Cu1 N1 N2 164(8) 7_566 .
O7 Cu1 N1 N2 -110.9(3) 7_566 .
O7 Cu1 N1 N2 69.1(3) . .
C7 N1 N2 C8 -0.6(5) . .
Cu1 N1 N2 C8 -178.3(3) . .
C10 N3 N4 C11 0.5(4) . .
C10 N3 N4 Cu1 -176.2(3) . 4
Cu1 O7 C1 C6 70.5(13) . .
Cu1 O7 C1 C2 -106.5(12) . .
O7 C1 C2 C3 171.4(4) . .
C6 C1 C2 C3 -6.0(6) . .
O7 C1 C2 N7 -9.2(6) . .
C6 C1 C2 N7 173.4(4) . .
O6 N7 C2 C3 132.2(5) . .
O5 N7 C2 C3 -44.9(6) . .
O6 N7 C2 C1 -47.3(6) . .
O5 N7 C2 C1 135.6(4) . .
C1 C2 C3 C4 4.6(7) . .
N7 C2 C3 C4 -174.8(4) . .
C2 C3 C4 C5 -0.3(7) . .
C2 C3 C4 N6 179.5(4) . .
O4 N6 C4 C5 -168.9(5) . .
O3 N6 C4 C5 8.4(8) . .
O4 N6 C4 C3 11.4(8) . .
O3 N6 C4 C3 -171.4(5) . .
C3 C4 C5 C6 -1.9(7) . .
N6 C4 C5 C6 178.3(4) . .
C4 C5 C6 C1 0.0(6) . .
C4 C5 C6 N5 -179.4(4) . .
O7 C1 C6 C5 -173.7(4) . .
C2 C1 C6 C5 3.6(6) . .
O7 C1 C6 N5 5.7(6) . .
C2 C1 C6 N5 -177.0(3) . .
O2 N5 C6 C5 28.9(6) . .
O1 N5 C6 C5 -155.0(4) . .
O2 N5 C6 C1 -150.5(5) . .
O1 N5 C6 C1 25.6(6) . .
N2 N1 C7 S1 -0.3(5) . .
Cu1 N1 C7 S1 177.19(19) . .
C8 S1 C7 N1 0.8(4) . .
N1 N2 C8 S1 1.2(4) . .
N1 N2 C8 S2 -179.3(3) . .
C7 S1 C8 N2 -1.2(3) . .
C7 S1 C8 S2 179.3(3) . .
C9 S2 C8 N2 -6.0(4) . .
C9 S2 C8 S1 173.5(3) . .
C10 S3 C9 S2 -94.5(2) . .
C8 S2 C9 S3 -61.5(3) . .
N4 N3 C10 S4 0.0(4) . .
N4 N3 C10 S3 -178.3(3) . .
C11 S4 C10 N3 -0.3(3) . .
C11 S4 C10 S3 178.1(3) . .
C9 S3 C10 N3 -1.1(4) . .
C9 S3 C10 S4 -179.4(2) . .
N3 N4 C11 S4 -0.7(4) . .
Cu1 N4 C11 S4 175.99(17) 4 .
C10 S4 C11 N4 0.6(3) . .
